data_4021057
loop_
_publ_author_name
'Ramaiah Kumareswaran'
'Judith Gallucci'
'T. V. RajanBabu'

_publ_section_title
;
 Tuning the Acceptors in Catalyzed Cyclizations Initiated by Allenes.
 Silylstannylation/Cyclization of Allene-Aldehydes
 for Synthesis of Polyalkylated Indolizidines Including 223A Congeners
;
_journal_name_full 'Journal of Organic Chemistry'
_journal_page_first 9151
_journal_page_last 9158
_journal_paper_doi 10.1021/jo048580w
_journal_volume 69
_journal_year 2004
_chemical_formula_sum 'C15 H25 N O2'
_chemical_formula_weight 251.36
_space_group_IT_number 14
_symmetry_cell_setting monoclinic
_symmetry_space_group_name_Hall '-P 2yn'
_symmetry_space_group_name_H-M 'P 1 21/n 1'
_cell_angle_alpha 90.00
_cell_angle_beta 108.690(4)
_cell_angle_gamma 90.00
_cell_formula_units_Z 4
_cell_length_a 8.2970(10)
_cell_length_b 17.028(2)
_cell_length_c 10.6720(10)
_cell_measurement_temperature 200(2)
_cell_volume 1428.2(3)
_diffrn_ambient_temperature 200(2)
_exptl_crystal_density_diffrn 1.169
_refine_ls_R_factor_obs 0.0454
_refine_ls_wR_factor_obs 0.1126
_cod_original_sg_symbol_H-M 'P 21/n'
_cod_database_code 4021057

loop_
_symmetry_equiv_pos_as_xyz
'x, y, z'
'-x+1/2, y+1/2, -z+1/2'
'-x, -y, -z'
'x-1/2, -y-1/2, z-1/2'

loop_
_atom_site_aniso_label
_atom_site_aniso_U_11
_atom_site_aniso_U_22
_atom_site_aniso_U_33
_atom_site_aniso_U_23
_atom_site_aniso_U_13
_atom_site_aniso_U_12
O1 0.0295(5) 0.0828(8) 0.0453(6) 0.0084(5) 0.0173(4) 0.0107(5)
O2 0.0228(5) 0.0621(7) 0.0708(7) 0.0053(6) 0.0136(5) 0.0000(5)
N 0.0221(5) 0.0330(6) 0.0455(6) 0.0014(5) 0.0122(4) 0.0027(4)
C1 0.0315(7) 0.0365(7) 0.0372(7) -0.0032(6) 0.0113(5) -0.0021(5)
C2 0.0233(6) 0.0403(8) 0.0360(7) -0.0022(6) 0.0063(5) -0.0058(5)
C3 0.0220(6) 0.0529(9) 0.0337(7) 0.0026(6) 0.0087(5) 0.0042(6)
C4 0.0312(7) 0.0381(8) 0.0425(8) -0.0024(6) 0.0103(6) 0.0081(6)
C5 0.0250(6) 0.0315(7) 0.0462(8) -0.0013(6) 0.0088(5) 0.0017(5)
C6 0.0275(6) 0.0470(8) 0.0419(7) 0.0080(6) 0.0146(5) 0.0081(6)
C7 0.0448(9) 0.0520(9) 0.0612(10) 0.0032(8) 0.0244(7) 0.0172(7)
C8 0.0600(10) 0.0401(8) 0.0616(10) -0.0046(7) 0.0333(8) 0.0038(7)
C9 0.0290(6) 0.0429(8) 0.0391(7) 0.0018(6) 0.0075(5) -0.0012(6)
C10 0.0543(10) 0.0605(11) 0.0565(10) 0.0153(8) 0.0066(8) -0.0156(8)
C11 0.0718(12) 0.0463(10) 0.0442(9) -0.0022(7) 0.0076(8) -0.0130(8)
C12A 0.049(2) 0.043(2) 0.048(2) 0.0037(13) -0.0052(13) -0.0082(13)
C12B 0.075(3) 0.050(2) 0.045(2) -0.008(2) 0.006(2) 0.019(2)
C13 0.0334(7) 0.0373(8) 0.0504(8) 0.0054(6) 0.0121(6) 0.0047(6)
C14 0.0465(8) 0.0416(8) 0.0522(9) 0.0031(7) 0.0173(7) -0.0032(7)
C15 0.0874(13) 0.0498(10) 0.0567(11) 0.0090(8) 0.0241(9) 0.0008(9)

loop_
_atom_site_label
_atom_site_type_symbol
_atom_site_fract_x
_atom_site_fract_y
_atom_site_fract_z
_atom_site_U_iso_or_equiv
_atom_site_thermal_displace_type
_atom_site_occupancy
_atom_site_calc_flag
_atom_site_refinement_flags
_atom_site_disorder_group
O1 O 0.47417(13) 0.32094(7) 0.20723(10) 0.0513(3) Uani 1 d . .
H1A H 0.3636(28) 0.3311(12) 0.1650(20) 0.074(6) Uiso 1 d . .
O2 O 1.14081(11) 0.35682(7) 0.09498(11) 0.0523(3) Uani 1 d . .
N N 0.85915(12) 0.32537(6) 0.03957(11) 0.0332(3) Uani 1 d . .
C1 C 0.7423(2) 0.25897(8) 0.00071(13) 0.0350(3) Uani 1 d . .
H1 H 0.6581 0.27042 -0.08811 0.042 Uiso 1 calc R .
C2 C 0.6450(2) 0.24860(8) 0.10061(13) 0.0339(3) Uani 1 d . .
H2 H 0.5488 0.21181 0.05883 0.041 Uiso 1 calc R .
C3 C 0.56445(15) 0.32768(9) 0.11460(13) 0.0363(3) Uani 1 d . .
H3 H 0.47961 0.34060 0.02674 0.044 Uiso 1 calc R .
C4 C 0.6920(2) 0.39654(8) 0.15332(14) 0.0376(3) Uani 1 d . .
H4 H 0.6221 0.44549 0.14211 0.045 Uiso 1 calc R .
C5 C 0.7939(2) 0.40319(8) 0.05559(14) 0.0348(3) Uani 1 d . .
H5 H 0.8938 0.43811 0.09666 0.042 Uiso 1 calc R .
C6 C 1.0235(2) 0.30847(9) 0.06012(14) 0.0380(3) Uani 1 d . .
C7 C 1.0385(2) 0.22281(10) 0.0343(2) 0.0509(4) Uani 1 d . .
H7A H 1.1059 0.19556 0.1163 0.061 Uiso 1 calc R .
H7B H 1.0948 0.21511 -0.0338 0.061 Uiso 1 calc R .
C8 C 0.8573(2) 0.19114(9) -0.0141(2) 0.0506(4) Uani 1 d . .
H8A H 0.8457 0.14549 0.0398 0.061 Uiso 1 calc R .
H8B H 0.8266 0.17453 -0.1077 0.061 Uiso 1 calc R .
C9 C 0.7488(2) 0.21138(9) 0.23379(14) 0.0378(3) Uani 1 d . .
H9A H 0.8704 0.21034 0.23982 0.045 Uiso 1 calc R .
H9B H 0.7382 0.24481 0.30664 0.045 Uiso 1 calc R .
C10 C 0.6929(2) 0.12889(11) 0.2523(2) 0.0598(5) Uani 1 d . .
H10A H 0.7559 0.1105 0.3416 0.090 Uiso 1 calc R .
H10B H 0.7159 0.0940 0.1870 0.090 Uiso 1 calc R .
H10C H 0.5708 0.1287 0.2403 0.090 Uiso 1 calc R .
C11 C 0.8047(2) 0.39547(10) 0.2953(2) 0.0567(4) Uani 1 d . .
H11A H 0.7481 0.37823 0.3549 0.068 Uiso 0.542(4) calc PR 1
H11B H 0.9001 0.36215 0.3063 0.068 Uiso 0.458(4) calc PR 2
C12A C 0.9515(4) 0.4119(2) 0.3488(3) 0.0517(10) Uani 0.542(4) d P 1
H12A H 1.0195 0.4298 0.2979 0.062 Uiso 0.542(4) calc PR 1
H12B H 0.9997 0.4070 0.4421 0.062 Uiso 0.542(4) calc PR 1
C12B C 0.8087(5) 0.4243(2) 0.3977(4) 0.0594(13) Uani 0.458(4) d P 2
H12C H 0.7209 0.4591 0.4014 0.071 Uiso 0.458(4) calc PR 2
H12D H 0.8998 0.4126 0.4758 0.071 Uiso 0.458(4) calc PR 2
C13 C 0.6911(2) 0.43935(9) -0.07736(14) 0.0406(3) Uani 1 d . .
H13A H 0.5825 0.41034 -0.11252 0.049 Uiso 1 calc R .
H13B H 0.6632 0.49435 -0.06227 0.049 Uiso 1 calc R .
C14 C 0.7804(2) 0.43876(9) -0.1806(2) 0.0464(4) Uani 1 d . .
H14A H 0.8007 0.38370 -0.2013 0.056 Uiso 1 calc R .
H14B H 0.8924 0.46480 -0.1440 0.056 Uiso 1 calc R .
C15 C 0.6783(3) 0.48024(11) -0.3074(2) 0.0644(5) Uani 1 d . .
H15A H 0.7374 0.4753 -0.3732 0.097 Uiso 1 calc R .
H15B H 0.6664 0.5359 -0.2889 0.097 Uiso 1 calc R .
H15C H 0.5653 0.4562 -0.3419 0.097 Uiso 1 calc R .

loop_
_geom_bond_atom_site_label_1
_geom_bond_atom_site_label_2
_geom_bond_distance
_geom_bond_site_symmetry_2
_geom_bond_publ_flag
O1 C3 1.423(2) . ?
O1 H1A 0.90(2) . ?
O2 C6 1.237(2) . ?
N C6 1.341(2) . ?
N C1 1.460(2) . ?
N C5 1.462(2) . ?
C1 C8 1.539(2) . ?
C1 C2 1.540(2) . ?
C1 H1 1.00 . ?
C2 C3 1.532(2) . ?
C2 C9 1.542(2) . ?
C2 H2 1.00 . ?
C3 C4 1.544(2) . ?
C3 H3 1.00 . ?
C4 C11 1.504(2) . ?
C4 C5 1.543(2) . ?
C4 H4 1.00 . ?
C5 C13 1.531(2) . ?
C5 H5 1.00 . ?
C6 C7 1.497(2) . ?
C7 C8 1.523(2) . ?
C7 H7A 0.99 . ?
C7 H7B 0.99 . ?
C8 H8A 0.99 . ?
C8 H8B 0.99 . ?
C9 C10 1.512(2) . ?
C9 H9A 0.99 . ?
C9 H9B 0.99 . ?
C10 H10A 0.98 . ?
C10 H10B 0.98 . ?
C10 H10C 0.98 . ?
C11 C12B 1.189(4) . ?
C11 C12A 1.201(3) . ?
C11 H11A 0.95 . ?
C11 H11B 0.95 . ?
C12A H12A 0.95 . ?
C12A H12B 0.95 . ?
C12B H12C 0.95 . ?
C12B H12D 0.95 . ?
C13 C14 1.511(2) . ?
C13 H13A 0.99 . ?
C13 H13B 0.99 . ?
C14 C15 1.521(2) . ?
C14 H14A 0.99 . ?
C14 H14B 0.99 . ?
C15 H15A 0.98 . ?
C15 H15B 0.98 . ?
C15 H15C 0.98 . ?
